data_4028543
loop_
_publ_author_name
'Song Liu'
'John S. Scotti'
'Sergey A. Kozmin'

_publ_section_title
;
 Emulating the Logic of Monoterpenoid Alkaloid Biogenesis to Access a
 Skeletally Diverse Chemical Library
;
_journal_name_full 'Journal of Organic Chemistry'
_journal_page_first 8645
_journal_page_last 8654
_journal_paper_doi 10.1021/jo401262v
_journal_volume 78
_journal_year 2013
_chemical_formula_sum 'C29 H36 Cl4 N4 O4'
_chemical_formula_weight 646.42
_chemical_name_systematic
; 
 ? 
;
_space_group_IT_number 2
_symmetry_cell_setting triclinic
_symmetry_space_group_name_Hall '-P 1'
_symmetry_space_group_name_H-M 'P -1'
_atom_sites_solution_hydrogens geom
_atom_sites_solution_primary direct
_atom_sites_solution_secondary difmap
_audit_creation_method SHELXL-97
_cell_angle_alpha 101.848(5)
_cell_angle_beta 93.410(5)
_cell_angle_gamma 95.553(5)
_cell_formula_units_Z 4
_cell_length_a 10.152(3)
_cell_length_b 17.836(5)
_cell_length_c 23.318(7)
_cell_measurement_temperature 100(2)
_cell_volume 4099(2)
_computing_structure_refinement 'SHELXL-97 (Sheldrick, 2008)'
_computing_structure_solution 'SHELXS-97 (Sheldrick, 2008)'
_diffrn_ambient_temperature 100(2)
_diffrn_measured_fraction_theta_full 0.959
_diffrn_measured_fraction_theta_max 0.959
_diffrn_radiation_monochromator graphite
_diffrn_radiation_source 'fine-focus sealed tube'
_diffrn_radiation_type MoK\a
_diffrn_radiation_wavelength 0.71073
_diffrn_reflns_av_R_equivalents 0.0274
_diffrn_reflns_av_sigmaI/netI 0.0508
_diffrn_reflns_limit_h_max 13
_diffrn_reflns_limit_h_min -13
_diffrn_reflns_limit_k_max 23
_diffrn_reflns_limit_k_min -23
_diffrn_reflns_limit_l_max 31
_diffrn_reflns_limit_l_min -30
_diffrn_reflns_number 49405
_diffrn_reflns_theta_full 28.38
_diffrn_reflns_theta_max 28.38
_diffrn_reflns_theta_min 0.90
_exptl_absorpt_coefficient_mu 0.320
_exptl_absorpt_correction_T_max 0.9506
_exptl_absorpt_correction_T_min 0.8828
_exptl_crystal_density_diffrn 1.047
_exptl_crystal_F_000 1352
_exptl_crystal_size_max 0.40
_exptl_crystal_size_mid 0.24
_exptl_crystal_size_min 0.16
_refine_diff_density_max 0.616
_refine_diff_density_min -0.315
_refine_diff_density_rms 0.073
_refine_ls_extinction_method none
_refine_ls_goodness_of_fit_ref 0.972
_refine_ls_hydrogen_treatment mixed
_refine_ls_matrix_type full
_refine_ls_number_parameters 747
_refine_ls_number_reflns 19687
_refine_ls_number_restraints 0
_refine_ls_restrained_S_all 0.972
_refine_ls_R_factor_all 0.0997
_refine_ls_R_factor_gt 0.0566
_refine_ls_shift/su_max 0.001
_refine_ls_shift/su_mean 0.000
_refine_ls_structure_factor_coef Fsqd
_refine_ls_weighting_details 'calc w=1/[\s^2^(Fo^2^)+(0.0946P)^2^+0.0000P] where P=(Fo^2^+2Fc^2^)/3'
_refine_ls_weighting_scheme calc
_refine_ls_wR_factor_gt 0.1739
_refine_ls_wR_factor_ref 0.1882
_reflns_number_gt 8320
_reflns_number_total 19687
_reflns_threshold_expression >2sigma(I)
_cod_data_source_file jo401262v_si_007.cif
_cod_data_source_block sliu05s
_cod_database_code 4028543

loop_
_symmetry_equiv_pos_as_xyz
'x, y, z'
'-x, -y, -z'

loop_
_atom_site_label
_atom_site_type_symbol
_atom_site_fract_x
_atom_site_fract_y
_atom_site_fract_z
_atom_site_U_iso_or_equiv
_atom_site_adp_type
_atom_site_occupancy
_atom_site_symmetry_multiplicity
_atom_site_calc_flag
_atom_site_refinement_flags
C1 C 0.6603(3) 1.33142(17) 0.12344(15) 0.0249(7) Uani 1 1 d .
C2 C 0.6890(3) 1.27622(17) 0.07485(14) 0.0253(7) Uani 1 1 d .
H2 H 0.7534 1.2900 0.0498 0.030 Uiso 1 1 calc R
C3 C 0.6253(3) 1.20289(18) 0.06324(14) 0.0253(7) Uani 1 1 d .
H3 H 0.6441 1.1657 0.0302 0.030 Uiso 1 1 calc R
C4 C 0.5309(3) 1.18386(15) 0.10165(13) 0.0166(6) Uani 1 1 d .
C5 C 0.5037(3) 1.23527(16) 0.15087(14) 0.0190(7) Uani 1 1 d .
C6 C 0.5718(3) 1.31120(16) 0.16180(14) 0.0202(7) Uani 1 1 d .
H6 H 0.5563 1.3480 0.1957 0.024 Uiso 1 1 calc R
C7 C 0.4072(3) 1.21980(17) 0.18992(14) 0.0209(7) Uani 1 1 d .
C8 C 0.3337(3) 1.14195(17) 0.17017(13) 0.0199(7) Uani 1 1 d .
C9 C 0.3652(3) 1.09272(15) 0.12273(13) 0.0160(6) Uani 1 1 d .
C10 C 0.2722(3) 1.01778(16) 0.10830(13) 0.0189(7) Uani 1 1 d .
C11 C 0.2010(3) 1.00660(17) 0.04714(13) 0.0228(7) Uani 1 1 d .
H11A H 0.1392 0.9593 0.0392 0.034 Uiso 1 1 calc R
H11B H 0.2664 1.0026 0.0177 0.034 Uiso 1 1 calc R
H11C H 0.1516 1.0507 0.0452 0.034 Uiso 1 1 calc R
C12 C 0.2142(3) 1.11194(16) 0.19534(13) 0.0193(6) Uani 1 1 d .
H12A H 0.2342 1.1076 0.2365 0.023 Uiso 1 1 calc R
H12B H 0.1415 1.1448 0.1936 0.023 Uiso 1 1 calc R
C13 C 0.1069(3) 0.98141(17) 0.17510(14) 0.0227(7) Uani 1 1 d .
C14 C 0.0963(3) 0.90094(16) 0.13563(13) 0.0200(7) Uani 1 1 d .
H14 H 0.0406 0.9023 0.0991 0.024 Uiso 1 1 calc R
C15 C 0.2329(3) 0.87856(16) 0.11654(14) 0.0233(7) Uani 1 1 d .
H15A H 0.2647 0.8434 0.1408 0.028 Uiso 1 1 calc R
H15B H 0.2220 0.8501 0.0751 0.028 Uiso 1 1 calc R
C16 C 0.3387(3) 0.94794(16) 0.12244(13) 0.0195(6) Uani 1 1 d .
H16 H 0.3740 0.9626 0.1646 0.023 Uiso 1 1 calc R
C17 C 0.4559(3) 0.92630(16) 0.08628(13) 0.0197(7) Uani 1 1 d .
C18 C 0.5334(3) 0.85597(16) 0.16201(13) 0.0215(7) Uani 1 1 d .
H18A H 0.4614 0.8789 0.1839 0.026 Uiso 1 1 calc R
H18B H 0.6183 0.8736 0.1864 0.026 Uiso 1 1 calc R
C19 C 0.5079(3) 0.76784(17) 0.15023(14) 0.0256(7) Uani 1 1 d .
H19A H 0.5091 0.7507 0.1880 0.031 Uiso 1 1 calc R
H19B H 0.4192 0.7505 0.1290 0.031 Uiso 1 1 calc R
C20 C 0.6128(3) 0.73269(19) 0.11401(14) 0.0297(8) Uani 1 1 d .
H20A H 0.5906 0.6760 0.1034 0.036 Uiso 1 1 calc R
H20B H 0.6994 0.7439 0.1377 0.036 Uiso 1 1 calc R
C21 C 0.6248(3) 0.76408(19) 0.05759(14) 0.0312(8) Uani 1 1 d .
H21A H 0.7011 0.7440 0.0373 0.037 Uiso 1 1 calc R
H21B H 0.5435 0.7452 0.0309 0.037 Uiso 1 1 calc R
C22 C 0.6436(3) 0.8511(2) 0.07011(14) 0.0311(8) Uani 1 1 d .
H22A H 0.7320 0.8703 0.0910 0.037 Uiso 1 1 calc R
H22B H 0.6390 0.8691 0.0327 0.037 Uiso 1 1 calc R
C23 C 0.0236(3) 0.83994(15) 0.16470(14) 0.0209(7) Uani 1 1 d .
H23A H 0.0765 0.8365 0.2009 0.025 Uiso 1 1 calc R
H23B H -0.0635 0.8562 0.1759 0.025 Uiso 1 1 calc R
C24 C 0.0025(3) 0.76123(18) 0.12342(15) 0.0246(7) Uani 1 1 d .
C25 C 0.0075(3) 0.61995(16) 0.11533(14) 0.0258(8) Uani 1 1 d .
C26 C -0.1294(3) 0.59427(17) 0.08088(14) 0.0295(8) Uani 1 1 d .
H26A H -0.1981 0.5927 0.1086 0.044 Uiso 1 1 calc R
H26B H -0.1290 0.5429 0.0560 0.044 Uiso 1 1 calc R
H26C H -0.1482 0.6309 0.0562 0.044 Uiso 1 1 calc R
C27 C 0.0235(4) 0.57482(17) 0.16326(15) 0.0363(9) Uani 1 1 d .
H27A H 0.1126 0.5888 0.1835 0.054 Uiso 1 1 calc R
H27B H 0.0113 0.5195 0.1458 0.054 Uiso 1 1 calc R
H27C H -0.0430 0.5869 0.1915 0.054 Uiso 1 1 calc R
C28 C 0.1185(4) 0.61175(19) 0.07419(17) 0.0396(9) Uani 1 1 d .
H28A H 0.1095 0.6459 0.0466 0.059 Uiso 1 1 calc R
H28B H 0.1130 0.5583 0.0523 0.059 Uiso 1 1 calc R
H28C H 0.2045 0.6258 0.0972 0.059 Uiso 1 1 calc R
C29 C -0.1622(3) -0.32979(15) 0.37524(14) 0.0198(7) Uani 1 1 d .
C30 C -0.1904(3) -0.27722(16) 0.42519(14) 0.0214(7) Uani 1 1 d .
H30 H -0.2497 -0.2924 0.4518 0.026 Uiso 1 1 calc R
C31 C -0.1294(3) -0.20277(15) 0.43455(13) 0.0183(6) Uani 1 1 d .
H31 H -0.1517 -0.1655 0.4668 0.022 Uiso 1 1 calc R
C32 C -0.0359(3) -0.18054(16) 0.39801(14) 0.0203(7) Uani 1 1 d .
C33 C -0.0112(3) -0.23696(14) 0.34822(12) 0.0165(6) Uani 1 1 d .
C34 C -0.0767(3) -0.31120(16) 0.33735(14) 0.0220(7) Uani 1 1 d .
H34 H -0.0612 -0.3482 0.3036 0.026 Uiso 1 1 calc R
C35 C 0.1323(3) -0.09169(15) 0.37805(13) 0.0170(6) Uani 1 1 d .
C36 C 0.1641(3) -0.14377(14) 0.32998(13) 0.0155(6) Uani 1 1 d .
C37 C 0.0961(3) -0.21642(15) 0.31070(13) 0.0171(6) Uani 1 1 d .
C38 C 0.2840(3) -0.11245(14) 0.30437(13) 0.0191(7) Uani 1 1 d .
H38A H 0.3575 -0.1449 0.3057 0.023 Uiso 1 1 calc R
H38B H 0.2631 -0.1080 0.2633 0.023 Uiso 1 1 calc R
C39 C 0.2245(3) -0.01823(14) 0.39082(12) 0.0137(6) Uani 1 1 d .
C40 C 0.2973(3) -0.00585(15) 0.45222(13) 0.0189(6) Uani 1 1 d .
H40A H 0.3458 -0.0502 0.4546 0.028 Uiso 1 1 calc R
H40B H 0.2326 -0.0006 0.4820 0.028 Uiso 1 1 calc R
H40C H 0.3600 0.0411 0.4593 0.028 Uiso 1 1 calc R
C41 C 0.3935(3) 0.01991(14) 0.32528(13) 0.0144(6) Uani 1 1 d .
C42 C 0.4053(3) 0.09820(14) 0.36417(13) 0.0165(6) Uani 1 1 d .
H42 H 0.4617 0.0964 0.4004 0.020 Uiso 1 1 calc R
C43 C 0.2671(3) 0.12085(14) 0.38407(13) 0.0171(6) Uani 1 1 d .
H43A H 0.2783 0.1480 0.4259 0.020 Uiso 1 1 calc R
H43B H 0.2360 0.1572 0.3608 0.020 Uiso 1 1 calc R
C44 C 0.1601(3) 0.05177(14) 0.37698(13) 0.0136(6) Uani 1 1 d .
H44 H 0.1242 0.0381 0.3348 0.016 Uiso 1 1 calc R
C45 C 0.0455(3) 0.07385(14) 0.41414(12) 0.0133(6) Uani 1 1 d .
C46 C -0.1413(3) 0.15163(16) 0.42978(14) 0.0225(7) Uani 1 1 d .
H46A H -0.1408 0.1330 0.4670 0.027 Uiso 1 1 calc R
H46B H -0.2289 0.1337 0.4078 0.027 Uiso 1 1 calc R
C47 C -0.1205(4) 0.23923(17) 0.44351(15) 0.0300(8) Uani 1 1 d .
H47A H -0.1948 0.2597 0.4652 0.036 Uiso 1 1 calc R
H47B H -0.0372 0.2573 0.4690 0.036 Uiso 1 1 calc R
C48 C -0.1130(3) 0.26971(16) 0.38760(14) 0.0263(8) Uani 1 1 d .
H48A H -0.0917 0.3265 0.3976 0.032 Uiso 1 1 calc R
H48B H -0.2001 0.2574 0.3643 0.032 Uiso 1 1 calc R
C49 C -0.0056(3) 0.23310(16) 0.35111(14) 0.0234(7) Uani 1 1 d .
H49A H -0.0050 0.2504 0.3134 0.028 Uiso 1 1 calc R
H49B H 0.0828 0.2496 0.3728 0.028 Uiso 1 1 calc R
C50 C -0.0335(3) 0.14630(15) 0.33932(13) 0.0204(7) Uani 1 1 d .
H50A H -0.1199 0.1299 0.3159 0.024 Uiso 1 1 calc R
H50B H 0.0363 0.1228 0.3162 0.024 Uiso 1 1 calc R
C51 C 0.4747(3) 0.15711(15) 0.33590(13) 0.0205(7) Uani 1 1 d .
H51A H 0.4201 0.1621 0.3006 0.025 Uiso 1 1 calc R
H51B H 0.5608 0.1406 0.3234 0.025 Uiso 1 1 calc R
C52 C 0.4983(3) 0.23505(15) 0.37943(15) 0.0198(7) Uani 1 1 d .
C53 C 0.4940(4) 0.37765(16) 0.38545(15) 0.0285(8) Uani 1 1 d .
C54 C 0.3817(4) 0.3890(2) 0.42548(18) 0.0446(10) Uani 1 1 d .
H54A H 0.2966 0.3702 0.4025 0.067 Uiso 1 1 calc R
H54B H 0.3830 0.4439 0.4431 0.067 Uiso 1 1 calc R
H54C H 0.3930 0.3602 0.4566 0.067 Uiso 1 1 calc R
C55 C 0.6257(3) 0.40284(16) 0.41978(15) 0.0326(9) Uani 1 1 d .
H55A H 0.6280 0.3813 0.4552 0.049 Uiso 1 1 calc R
H55B H 0.6390 0.4593 0.4311 0.049 Uiso 1 1 calc R
H55C H 0.6965 0.3845 0.3956 0.049 Uiso 1 1 calc R
C56 C 0.4780(4) 0.42520(19) 0.33800(17) 0.0457(11) Uani 1 1 d .
H56A H 0.5589 0.4268 0.3172 0.069 Uiso 1 1 calc R
H56B H 0.4626 0.4778 0.3565 0.069 Uiso 1 1 calc R
H56C H 0.4022 0.4014 0.3100 0.069 Uiso 1 1 calc R
C57 C 0.8099(3) 0.08661(18) 0.18426(14) 0.0265(7) Uani 1 1 d .
H57 H 0.8815 0.0659 0.2057 0.032 Uiso 1 1 calc R
C62 C 0.6906(3) 0.91621(15) 0.31590(13) 0.0203(7) Uani 1 1 d .
H62 H 0.6202 0.9373 0.2941 0.024 Uiso 1 1 calc R
Cl1 Cl 0.73628(8) 1.42467(4) 0.13547(4) 0.0297(2) Uani 1 1 d .
Cl2 Cl -0.23828(8) -0.42446(4) 0.36372(4) 0.0298(2) Uani 1 1 d .
Cl3 Cl 0.80747(9) 0.04517(5) 0.10832(4) 0.0370(2) Uani 1 1 d .
Cl4 Cl 0.84395(9) 0.18650(5) 0.19729(4) 0.0317(2) Uani 1 1 d .
Cl5 Cl 0.65633(8) 0.06058(4) 0.21084(4) 0.02823(19) Uani 1 1 d .
Cl18 Cl 0.69039(9) 0.95738(5) 0.39131(4) 0.0308(2) Uani 1 1 d .
Cl19 Cl 0.84312(8) 0.93956(4) 0.28905(4) 0.02513(18) Uani 1 1 d .
Cl20 Cl 0.65316(8) 0.81525(4) 0.30283(4) 0.0300(2) Uani 1 1 d .
N1 N 0.4618(2) 1.10895(13) 0.08819(11) 0.0200(6) Uani 1 1 d .
H1 H 0.4809 1.0740 0.0583 0.024 Uiso 1 1 calc R
N2 N 0.1814(2) 1.03568(14) 0.15608(10) 0.0195(5) Uani 1 1 d .
N3 N 0.5394(3) 0.88158(14) 0.10644(11) 0.0239(6) Uani 1 1 d .
N4 N 0.0170(3) 0.70288(13) 0.14644(12) 0.0258(6) Uani 1 1 d .
N5 N 0.0335(2) -0.10957(12) 0.41058(10) 0.0162(5) Uani 1 1 d .
H5 H 0.0137 -0.0747 0.4404 0.019 Uiso 1 1 calc R
N6 N 0.3166(2) -0.03605(12) 0.34376(11) 0.0153(5) Uani 1 1 d .
N7 N -0.0368(2) 0.11929(12) 0.39480(10) 0.0151(5) Uani 1 1 d .
N8 N 0.4853(3) 0.29696(13) 0.35327(11) 0.0233(6) Uani 1 1 d .
H8A H 0.4042 0.2867 0.3318 0.028 Uiso 1 1 calc R
H8B H 0.5485 0.2954 0.3264 0.028 Uiso 1 1 calc R
O1 O 0.3807(2) 1.26398(11) 0.23397(9) 0.0217(5) Uani 1 1 d .
O2 O 0.4684(2) 0.94827(11) 0.03954(9) 0.0234(5) Uani 1 1 d .
O3 O 0.0486(2) 0.99589(11) 0.22058(9) 0.0247(5) Uani 1 1 d .
O4 O -0.0322(2) 0.75778(13) 0.06861(10) 0.0338(6) Uani 1 1 d .
O5 O 0.1221(2) -0.26458(11) 0.26625(9) 0.0248(5) Uani 1 1 d .
O6 O 0.45021(19) 0.00404(10) 0.27969(9) 0.0189(5) Uani 1 1 d .
O7 O 0.03289(19) 0.05336(10) 0.46089(9) 0.0174(4) Uani 1 1 d .
O8 O 0.5244(2) 0.23988(11) 0.42954(10) 0.0285(5) Uani 1 1 d .

loop_
_atom_site_aniso_label
_atom_site_aniso_U_11
_atom_site_aniso_U_22
_atom_site_aniso_U_33
_atom_site_aniso_U_23
_atom_site_aniso_U_13
_atom_site_aniso_U_12
C1 0.0202(17) 0.0195(15) 0.035(2) 0.0108(14) -0.0037(15) -0.0030(12)
C2 0.0220(18) 0.0278(16) 0.0271(19) 0.0079(14) 0.0113(14) -0.0022(13)
C3 0.0254(18) 0.0295(17) 0.0199(18) 0.0032(14) 0.0028(14) 0.0010(14)
C4 0.0124(14) 0.0159(13) 0.0190(16) 0.0021(11) -0.0028(12) -0.0058(11)
C5 0.0159(15) 0.0189(14) 0.0250(18) 0.0105(13) -0.0004(13) 0.0045(11)
C6 0.0187(16) 0.0218(14) 0.0221(17) 0.0079(13) 0.0016(13) 0.0044(12)
C7 0.0218(17) 0.0234(15) 0.0222(18) 0.0126(13) 0.0023(14) 0.0086(13)
C8 0.0208(17) 0.0243(15) 0.0161(16) 0.0074(13) 0.0033(13) 0.0013(12)
C9 0.0121(15) 0.0166(13) 0.0208(17) 0.0081(12) 0.0014(12) 0.0003(11)
C10 0.0145(15) 0.0209(14) 0.0201(17) 0.0034(12) 0.0055(13) -0.0050(12)
C11 0.0224(17) 0.0260(15) 0.0188(17) 0.0030(13) 0.0034(13) -0.0014(13)
C12 0.0191(16) 0.0243(15) 0.0172(16) 0.0086(12) 0.0077(13) 0.0029(12)
C13 0.0240(18) 0.0283(16) 0.0182(17) 0.0067(13) 0.0069(14) 0.0081(13)
C14 0.0199(17) 0.0214(15) 0.0183(17) 0.0036(12) 0.0022(13) 0.0014(12)
C15 0.0256(18) 0.0190(14) 0.0249(18) 0.0011(13) 0.0123(14) 0.0019(13)
C16 0.0177(16) 0.0252(15) 0.0153(16) 0.0014(12) 0.0067(12) 0.0034(12)
C17 0.0232(17) 0.0201(14) 0.0148(16) 0.0012(12) 0.0034(13) 0.0018(12)
C18 0.0197(16) 0.0295(16) 0.0149(16) 0.0017(13) 0.0011(13) 0.0072(13)
C19 0.0263(18) 0.0273(16) 0.0221(18) 0.0031(13) 0.0025(14) 0.0013(13)
C20 0.034(2) 0.0312(17) 0.0248(19) 0.0047(14) 0.0014(15) 0.0110(15)
C21 0.030(2) 0.042(2) 0.0237(19) 0.0053(15) 0.0056(15) 0.0155(16)
C22 0.0242(19) 0.052(2) 0.0211(18) 0.0097(16) 0.0120(15) 0.0159(16)
C23 0.0179(16) 0.0145(13) 0.0301(19) 0.0060(13) 0.0027(14) -0.0033(11)
C24 0.0192(17) 0.0309(17) 0.0226(18) 0.0056(14) 0.0000(14) -0.0020(13)
C25 0.0287(18) 0.0163(14) 0.0276(19) -0.0015(13) -0.0115(15) -0.0001(12)
C26 0.0300(19) 0.0242(16) 0.031(2) 0.0042(14) -0.0067(15) -0.0049(14)
C27 0.055(2) 0.0132(14) 0.034(2) -0.0014(13) -0.0140(18) -0.0026(14)
C28 0.037(2) 0.0281(18) 0.048(2) -0.0079(16) 0.0071(19) 0.0078(16)
C29 0.0222(16) 0.0118(13) 0.0251(18) 0.0055(12) 0.0008(13) -0.0016(11)
C30 0.0176(16) 0.0183(14) 0.0285(19) 0.0084(13) -0.0017(14) -0.0016(12)
C31 0.0155(15) 0.0168(13) 0.0222(17) 0.0040(12) 0.0027(13) -0.0010(11)
C32 0.0195(16) 0.0217(14) 0.0228(17) 0.0084(13) 0.0037(13) 0.0096(12)
C33 0.0202(16) 0.0094(12) 0.0168(16) -0.0018(11) 0.0006(12) -0.0029(11)
C34 0.0208(17) 0.0157(14) 0.0269(19) 0.0020(13) -0.0007(14) -0.0040(12)
C35 0.0202(16) 0.0132(13) 0.0176(16) 0.0027(11) 0.0007(13) 0.0035(11)
C36 0.0174(15) 0.0090(12) 0.0189(16) 0.0012(11) 0.0013(12) -0.0013(10)
C37 0.0174(16) 0.0132(13) 0.0185(17) -0.0005(11) 0.0014(13) -0.0013(11)
C38 0.0201(16) 0.0099(12) 0.0231(18) -0.0049(12) 0.0018(13) -0.0012(11)
C39 0.0192(15) 0.0099(12) 0.0128(15) 0.0027(10) -0.0006(12) 0.0068(11)
C40 0.0209(16) 0.0172(13) 0.0192(17) 0.0062(12) -0.0045(13) 0.0028(11)
C41 0.0085(14) 0.0061(11) 0.0281(18) 0.0052(12) -0.0024(12) -0.0021(10)
C42 0.0146(15) 0.0119(13) 0.0239(17) 0.0056(12) 0.0051(13) 0.0000(11)
C43 0.0144(15) 0.0105(12) 0.0260(17) 0.0057(12) -0.0025(13) -0.0013(11)
C44 0.0123(14) 0.0097(12) 0.0189(16) 0.0057(11) -0.0023(12) -0.0017(10)
C45 0.0123(14) 0.0092(12) 0.0166(16) 0.0002(11) 0.0007(12) -0.0021(10)
C46 0.0194(16) 0.0195(14) 0.0315(19) 0.0094(13) 0.0083(14) 0.0046(12)
C47 0.034(2) 0.0240(16) 0.033(2) 0.0036(14) 0.0078(16) 0.0146(14)
C48 0.0321(19) 0.0128(13) 0.035(2) 0.0045(13) 0.0024(15) 0.0102(13)
C49 0.0244(18) 0.0209(15) 0.0269(19) 0.0085(13) 0.0027(14) 0.0041(13)
C50 0.0254(17) 0.0197(14) 0.0188(17) 0.0087(12) 0.0030(13) 0.0060(12)
C51 0.0219(17) 0.0200(14) 0.0185(17) 0.0022(12) 0.0028(13) -0.0007(12)
C52 0.0191(16) 0.0106(13) 0.0281(19) 0.0038(12) 0.0015(14) -0.0058(11)
C53 0.039(2) 0.0116(13) 0.035(2) 0.0045(13) 0.0074(16) 0.0009(13)
C54 0.041(2) 0.0307(19) 0.058(3) 0.0003(18) 0.007(2) 0.0011(17)
C55 0.039(2) 0.0160(15) 0.038(2) 0.0015(14) -0.0042(17) -0.0076(14)
C56 0.064(3) 0.0231(17) 0.049(3) 0.0118(17) -0.013(2) 0.0013(17)
C57 0.0227(18) 0.0321(17) 0.0218(18) 0.0012(14) 0.0042(14) -0.0036(14)
C62 0.0213(17) 0.0203(14) 0.0187(17) 0.0019(12) 0.0002(13) 0.0045(12)
Cl1 0.0252(4) 0.0198(4) 0.0441(5) 0.0088(3) 0.0058(4) -0.0028(3)
Cl2 0.0288(5) 0.0141(3) 0.0445(5) 0.0039(3) 0.0090(4) -0.0057(3)
Cl3 0.0449(6) 0.0432(5) 0.0209(5) 0.0009(4) 0.0085(4) 0.0046(4)
Cl4 0.0345(5) 0.0287(4) 0.0312(5) 0.0077(4) -0.0013(4) -0.0007(3)
Cl5 0.0210(4) 0.0337(4) 0.0302(5) 0.0073(4) 0.0048(3) 0.0015(3)
Cl18 0.0342(5) 0.0307(4) 0.0236(5) -0.0009(3) 0.0022(4) -0.0008(4)
Cl19 0.0192(4) 0.0270(4) 0.0288(5) 0.0058(3) 0.0032(3) 0.0001(3)
Cl20 0.0314(5) 0.0221(4) 0.0327(5) 0.0026(3) -0.0023(4) -0.0064(3)
N1 0.0176(14) 0.0207(12) 0.0215(15) 0.0062(11) -0.0003(11) -0.0016(10)
N2 0.0171(13) 0.0256(13) 0.0137(13) -0.0014(10) 0.0049(11) 0.0018(10)
N3 0.0227(15) 0.0292(14) 0.0196(15) 0.0001(11) 0.0098(12) 0.0074(11)
N4 0.0306(16) 0.0143(12) 0.0271(16) -0.0026(11) -0.0030(13) -0.0053(11)
N5 0.0200(13) 0.0119(11) 0.0147(13) -0.0023(9) 0.0067(10) -0.0007(9)
N6 0.0164(13) 0.0071(10) 0.0227(14) 0.0044(10) 0.0016(11) 0.0001(9)
N7 0.0154(13) 0.0149(11) 0.0171(13) 0.0081(10) 0.0014(10) 0.0026(9)
N8 0.0250(15) 0.0191(12) 0.0265(16) 0.0068(11) 0.0021(12) 0.0023(11)
O1 0.0291(13) 0.0163(10) 0.0198(12) 0.0050(9) 0.0027(10) 0.0004(9)
O2 0.0287(13) 0.0238(11) 0.0195(12) 0.0069(9) 0.0075(10) 0.0039(9)
O3 0.0246(13) 0.0250(11) 0.0236(13) 0.0014(9) 0.0116(10) 0.0009(9)
O4 0.0429(15) 0.0308(12) 0.0235(13) 0.0042(10) -0.0078(11) -0.0062(11)
O5 0.0289(13) 0.0204(11) 0.0223(13) -0.0027(9) 0.0085(10) 0.0001(9)
O6 0.0169(11) 0.0133(9) 0.0275(13) 0.0067(9) 0.0052(10) 0.0000(8)
O7 0.0208(11) 0.0120(9) 0.0198(12) 0.0038(8) 0.0030(9) 0.0029(8)
O8 0.0379(14) 0.0162(10) 0.0283(14) 0.0062(9) -0.0069(11) -0.0094(9)

loop_
_atom_type_symbol
_atom_type_description
_atom_type_scat_dispersion_real
_atom_type_scat_dispersion_imag
_atom_type_scat_source
C C 0.0033 0.0016 'International Tables Vol C Tables 4.2.6.8 and 6.1.1.4'
H H 0.0000 0.0000 'International Tables Vol C Tables 4.2.6.8 and 6.1.1.4'
N N 0.0061 0.0033 'International Tables Vol C Tables 4.2.6.8 and 6.1.1.4'
O O 0.0106 0.0060 'International Tables Vol C Tables 4.2.6.8 and 6.1.1.4'
Cl Cl 0.1484 0.1585 'International Tables Vol C Tables 4.2.6.8 and 6.1.1.4'

loop_
_geom_angle_atom_site_label_1
_geom_angle_atom_site_label_2
_geom_angle_atom_site_label_3
_geom_angle
C6 C1 C2 120.2(3)
C6 C1 Cl1 119.8(3)
C2 C1 Cl1 120.0(3)
C3 C2 C1 120.7(3)
C2 C3 C4 118.4(3)
C5 C4 N1 119.2(3)
C5 C4 C3 122.7(3)
N1 C4 C3 118.1(3)
C4 C5 C7 124.9(3)
C4 C5 C6 117.6(3)
C7 C5 C6 117.4(3)
C1 C6 C5 120.3(3)
O1 C7 C5 126.6(3)
O1 C7 C8 121.3(3)
C5 C7 C8 112.0(3)
C9 C8 C12 112.5(3)
C9 C8 C7 121.3(3)
C12 C8 C7 125.9(3)
C8 C9 N1 124.5(3)
C8 C9 C10 112.6(3)
N1 C9 C10 122.7(3)
N2 C10 C9 98.9(2)
N2 C10 C11 112.5(2)
C9 C10 C11 110.6(2)
N2 C10 C16 103.6(2)
C9 C10 C16 113.0(2)
C11 C10 C16 116.6(2)
N2 C12 C8 101.3(2)
O3 C13 N2 122.3(3)
O3 C13 C14 122.9(3)
N2 C13 C14 114.8(3)
C13 C14 C15 112.1(2)
C13 C14 C23 111.3(3)
C15 C14 C23 111.9(2)
C16 C15 C14 113.6(2)
C17 C16 C15 111.2(2)
C17 C16 C10 114.7(2)
C15 C16 C10 109.5(2)
O2 C17 N3 122.8(3)
O2 C17 C16 119.7(3)
N3 C17 C16 117.4(3)
N3 C18 C19 110.0(2)
C20 C19 C18 109.9(3)
C19 C20 C21 111.7(3)
C22 C21 C20 112.2(3)
N3 C22 C21 109.6(3)
C24 C23 C14 111.4(3)
N4 C24 O4 125.1(3)
N4 C24 C23 116.7(3)
O4 C24 C23 118.1(3)
N4 C25 C27 105.7(3)
N4 C25 C28 107.7(3)
C27 C25 C28 112.2(3)
N4 C25 C26 110.6(2)
C27 C25 C26 109.6(3)
C28 C25 C26 110.9(3)
C34 C29 C30 122.9(3)
C34 C29 Cl2 119.1(2)
C30 C29 Cl2 117.9(2)
C31 C30 C29 117.9(3)
C30 C31 C32 121.9(3)
N5 C32 C31 121.7(3)
N5 C32 C33 121.0(3)
C31 C32 C33 117.2(3)
C34 C33 C32 120.9(3)
C34 C33 C37 120.6(3)
C32 C33 C37 118.3(2)
C29 C34 C33 119.0(3)
N5 C35 C36 121.5(3)
N5 C35 C39 125.9(3)
C36 C35 C39 112.5(3)
C35 C36 C37 123.2(3)
C35 C36 C38 111.1(2)
C37 C36 C38 125.6(3)
O5 C37 C36 124.3(3)
O5 C37 C33 120.6(2)
C36 C37 C33 115.1(3)
N6 C38 C36 101.6(2)
N6 C39 C35 100.4(2)
N6 C39 C40 111.4(2)
C35 C39 C40 110.4(2)
N6 C39 C44 103.9(2)
C35 C39 C44 113.9(2)
C40 C39 C44 115.7(2)
O6 C41 N6 120.3(2)
O6 C41 C42 124.1(2)
N6 C41 C42 115.6(3)
C41 C42 C51 111.2(3)
C41 C42 C43 111.8(2)
C51 C42 C43 112.0(2)
C44 C43 C42 113.8(2)
C45 C44 C43 110.3(2)
C45 C44 C39 113.8(2)
C43 C44 C39 109.4(2)
O7 C45 N7 121.7(3)
O7 C45 C44 121.3(2)
N7 C45 C44 117.0(2)
N7 C46 C47 111.0(2)
C48 C47 C46 110.9(3)
C47 C48 C49 109.9(2)
C50 C49 C48 109.6(3)
N7 C50 C49 110.7(2)
C42 C51 C52 109.9(2)
O8 C52 N8 124.7(3)
O8 C52 C51 122.0(3)
N8 C52 C51 113.3(3)
N8 C53 C55 111.4(3)
N8 C53 C54 110.6(3)
C55 C53 C54 110.7(3)
N8 C53 C56 105.4(3)
C55 C53 C56 109.5(3)
C54 C53 C56 109.1(3)
Cl4 C57 Cl5 110.47(18)
Cl4 C57 Cl3 110.98(18)
Cl5 C57 Cl3 109.93(17)
Cl19 C62 Cl18 111.46(16)
Cl19 C62 Cl20 109.99(16)
Cl18 C62 Cl20 110.65(16)
C9 N1 C4 117.9(3)
C13 N2 C12 118.7(2)
C13 N2 C10 123.1(2)
C12 N2 C10 114.6(2)
C17 N3 C18 125.7(3)
C17 N3 C22 119.8(3)
C18 N3 C22 114.4(2)
C24 N4 C25 127.3(3)
C35 N5 C32 120.9(2)
C41 N6 C38 119.4(3)
C41 N6 C39 122.5(2)
C38 N6 C39 114.4(2)
C45 N7 C46 122.2(2)
C45 N7 C50 126.7(2)
C46 N7 C50 111.1(2)
C52 N8 C53 124.4(3)

loop_
_geom_bond_atom_site_label_1
_geom_bond_atom_site_label_2
_geom_bond_distance
C1 C6 1.379(4)
C1 C2 1.405(5)
C1 Cl1 1.725(3)
C2 C3 1.368(4)
C3 C4 1.414(4)
C4 C5 1.374(4)
C4 N1 1.413(3)
C5 C7 1.421(4)
C5 C6 1.426(4)
C7 O1 1.221(4)
C7 C8 1.481(4)
C8 C9 1.340(4)
C8 C12 1.480(4)
C9 N1 1.352(4)
C9 C10 1.524(4)
C10 N2 1.493(4)
C10 C11 1.526(4)
C10 C16 1.556(4)
C12 N2 1.471(4)
C13 O3 1.238(3)
C13 N2 1.334(4)
C13 C14 1.528(4)
C14 C15 1.545(4)
C14 C23 1.547(4)
C15 C16 1.535(4)
C16 C17 1.533(4)
C17 O2 1.241(3)
C17 N3 1.346(4)
C18 N3 1.462(4)
C18 C19 1.533(4)
C19 C20 1.503(4)
C20 C21 1.539(4)
C21 C22 1.511(5)
C22 N3 1.470(4)
C23 C24 1.518(4)
C24 N4 1.282(4)
C24 O4 1.293(4)
C25 N4 1.499(4)
C25 C27 1.515(4)
C25 C28 1.521(5)
C25 C26 1.542(4)
C29 C34 1.341(4)
C29 C30 1.401(4)
C29 Cl2 1.748(3)
C30 C31 1.378(4)
C31 C32 1.395(4)
C32 N5 1.355(4)
C32 C33 1.424(4)
C33 C34 1.390(4)
C33 C37 1.501(4)
C35 N5 1.346(4)
C35 C36 1.377(4)
C35 C39 1.500(4)
C36 C37 1.382(3)
C36 C38 1.497(4)
C37 O5 1.262(3)
C38 N6 1.474(3)
C39 N6 1.489(4)
C39 C40 1.536(4)
C39 C44 1.545(3)
C41 O6 1.234(3)
C41 N6 1.362(3)
C41 C42 1.490(4)
C42 C51 1.494(4)
C42 C43 1.567(4)
C43 C44 1.536(3)
C44 C45 1.525(4)
C45 O7 1.229(3)
C45 N7 1.340(3)
C46 N7 1.466(4)
C46 C47 1.520(4)
C47 C48 1.515(4)
C48 C49 1.536(4)
C49 C50 1.511(4)
C50 N7 1.471(3)
C51 C52 1.532(4)
C52 O8 1.166(4)
C52 N8 1.380(3)
C53 N8 1.472(4)
C53 C55 1.497(5)
C53 C54 1.518(5)
C53 C56 1.536(5)
C57 Cl4 1.741(3)
C57 Cl5 1.767(3)
C57 Cl3 1.771(3)
C62 Cl19 1.749(3)
C62 Cl18 1.761(3)
C62 Cl20 1.763(3)

loop_
_geom_torsion_atom_site_label_1
_geom_torsion_atom_site_label_2
_geom_torsion_atom_site_label_3
_geom_torsion_atom_site_label_4
_geom_torsion
C6 C1 C2 C3 3.2(5)
Cl1 C1 C2 C3 -177.2(2)
C1 C2 C3 C4 -0.6(5)
C2 C3 C4 C5 -1.9(5)
C2 C3 C4 N1 177.6(3)
N1 C4 C5 C7 -1.4(4)
C3 C4 C5 C7 178.1(3)
N1 C4 C5 C6 -177.7(2)
C3 C4 C5 C6 1.8(4)
C2 C1 C6 C5 -3.2(4)
Cl1 C1 C6 C5 177.1(2)
C4 C5 C6 C1 0.8(4)
C7 C5 C6 C1 -175.8(3)
C4 C5 C7 O1 179.9(3)
C6 C5 C7 O1 -3.9(4)
C4 C5 C7 C8 -2.4(4)
C6 C5 C7 C8 173.8(2)
O1 C7 C8 C9 -178.2(3)
C5 C7 C8 C9 4.0(4)
O1 C7 C8 C12 7.5(5)
C5 C7 C8 C12 -170.3(3)
C12 C8 C9 N1 173.3(3)
C7 C8 C9 N1 -1.7(5)
C12 C8 C9 C10 -1.8(4)
C7 C8 C9 C10 -176.8(2)
C8 C9 C10 N2 1.2(3)
N1 C9 C10 N2 -174.0(2)
C8 C9 C10 C11 119.4(3)
N1 C9 C10 C11 -55.8(4)
C8 C9 C10 C16 -107.8(3)
N1 C9 C10 C16 77.0(3)
C9 C8 C12 N2 1.4(3)
C7 C8 C12 N2 176.2(3)
O3 C13 C14 C15 -135.1(3)
N2 C13 C14 C15 46.5(4)
O3 C13 C14 C23 -8.8(4)
N2 C13 C14 C23 172.8(3)
C13 C14 C15 C16 -19.7(4)
C23 C14 C15 C16 -145.6(3)
C14 C15 C16 C17 -162.6(3)
C14 C15 C16 C10 -34.8(3)
N2 C10 C16 C17 -169.6(2)
C9 C10 C16 C17 -63.7(3)
C11 C10 C16 C17 66.1(3)
N2 C10 C16 C15 64.6(3)
C9 C10 C16 C15 170.6(3)
C11 C10 C16 C15 -59.6(3)
C15 C16 C17 O2 105.4(3)
C10 C16 C17 O2 -19.6(4)
C15 C16 C17 N3 -72.7(3)
C10 C16 C17 N3 162.4(3)
N3 C18 C19 C20 56.1(3)
C18 C19 C20 C21 -53.5(4)
C19 C20 C21 C22 52.6(4)
C20 C21 C22 N3 -52.0(4)
C13 C14 C23 C24 175.1(3)
C15 C14 C23 C24 -58.5(3)
C14 C23 C24 N4 141.2(3)
C14 C23 C24 O4 -40.7(4)
C34 C29 C30 C31 1.6(5)
Cl2 C29 C30 C31 179.4(2)
C29 C30 C31 C32 -4.0(4)
C30 C31 C32 N5 -173.3(3)
C30 C31 C32 C33 3.6(4)
N5 C32 C33 C34 176.1(3)
C31 C32 C33 C34 -0.9(4)
N5 C32 C33 C37 1.4(4)
C31 C32 C33 C37 -175.5(3)
C30 C29 C34 C33 1.0(5)
Cl2 C29 C34 C33 -176.8(2)
C32 C33 C34 C29 -1.4(5)
C37 C33 C34 C29 173.1(3)
N5 C35 C36 C37 1.8(5)
C39 C35 C36 C37 178.0(3)
N5 C35 C36 C38 -175.4(2)
C39 C35 C36 C38 0.8(3)
C35 C36 C37 O5 178.8(3)
C38 C36 C37 O5 -4.5(5)
C35 C36 C37 C33 -3.5(4)
C38 C36 C37 C33 173.3(3)
C34 C33 C37 O5 5.0(4)
C32 C33 C37 O5 179.7(3)
C34 C33 C37 C36 -172.8(3)
C32 C33 C37 C36 1.9(4)
C35 C36 C38 N6 0.0(3)
C37 C36 C38 N6 -177.1(3)
N5 C35 C39 N6 174.8(3)
C36 C35 C39 N6 -1.2(3)
N5 C35 C39 C40 57.1(4)
C36 C35 C39 C40 -118.8(3)
N5 C35 C39 C44 -74.9(4)
C36 C35 C39 C44 109.1(3)
O6 C41 C42 C51 9.7(4)
N6 C41 C42 C51 -171.8(2)
O6 C41 C42 C43 135.7(3)
N6 C41 C42 C43 -45.9(3)
C41 C42 C43 C44 18.5(3)
C51 C42 C43 C44 144.1(2)
C42 C43 C44 C45 162.0(2)
C42 C43 C44 C39 36.1(3)
N6 C39 C44 C45 171.4(2)
C35 C39 C44 C45 63.2(3)
C40 C39 C44 C45 -66.2(3)
N6 C39 C44 C43 -64.6(3)
C35 C39 C44 C43 -172.8(2)
C40 C39 C44 C43 57.8(3)
C43 C44 C45 O7 -103.3(3)
C39 C44 C45 O7 20.2(3)
C43 C44 C45 N7 73.8(3)
C39 C44 C45 N7 -162.7(2)
N7 C46 C47 C48 55.9(4)
C46 C47 C48 C49 -54.4(4)
C47 C48 C49 C50 55.7(3)
C48 C49 C50 N7 -58.6(3)
C41 C42 C51 C52 -174.0(2)
C43 C42 C51 C52 60.2(3)
C42 C51 C52 O8 36.4(4)
C42 C51 C52 N8 -143.5(3)
C8 C9 N1 C4 -2.5(4)
C10 C9 N1 C4 172.1(3)
C5 C4 N1 C9 4.0(4)
C3 C4 N1 C9 -175.5(3)
O3 C13 N2 C12 10.8(4)
C14 C13 N2 C12 -170.7(3)
O3 C13 N2 C10 168.1(3)
C14 C13 N2 C10 -13.4(4)
C8 C12 N2 C13 158.5(3)
C8 C12 N2 C10 -0.6(3)
C9 C10 N2 C13 -158.4(3)
C11 C10 N2 C13 84.9(3)
C16 C10 N2 C13 -41.9(3)
C9 C10 N2 C12 -0.2(3)
C11 C10 N2 C12 -117.0(3)
C16 C10 N2 C12 116.2(3)
O2 C17 N3 C18 177.6(3)
C16 C17 N3 C18 -4.4(4)
O2 C17 N3 C22 -5.5(5)
C16 C17 N3 C22 172.5(3)
C19 C18 N3 C17 117.6(3)
C19 C18 N3 C22 -59.5(3)
C21 C22 N3 C17 -120.2(3)
C21 C22 N3 C18 57.1(3)
O4 C24 N4 C25 4.9(6)
C23 C24 N4 C25 -177.2(3)
C27 C25 N4 C24 -176.3(3)
C28 C25 N4 C24 63.6(4)
C26 C25 N4 C24 -57.8(4)
C36 C35 N5 C32 1.9(4)
C39 C35 N5 C32 -173.8(3)
C31 C32 N5 C35 173.4(3)
C33 C32 N5 C35 -3.4(4)
O6 C41 N6 C38 -9.9(4)
C42 C41 N6 C38 171.6(2)
O6 C41 N6 C39 -167.1(2)
C42 C41 N6 C39 14.4(4)
C36 C38 N6 C41 -159.8(2)
C36 C38 N6 C39 -0.8(3)
C35 C39 N6 C41 159.5(2)
C40 C39 N6 C41 -83.7(3)
C44 C39 N6 C41 41.5(3)
C35 C39 N6 C38 1.2(3)
C40 C39 N6 C38 118.1(2)
C44 C39 N6 C38 -116.7(2)
O7 C45 N7 C46 4.2(4)
C44 C45 N7 C46 -172.9(2)
O7 C45 N7 C50 -178.7(2)
C44 C45 N7 C50 4.2(4)
C47 C46 N7 C45 119.0(3)
C47 C46 N7 C50 -58.5(3)
C49 C50 N7 C45 -116.9(3)
C49 C50 N7 C46 60.4(3)
O8 C52 N8 C53 -4.2(5)
C51 C52 N8 C53 175.7(3)
C55 C53 N8 C52 59.6(4)
C54 C53 N8 C52 -64.0(4)
C56 C53 N8 C52 178.3(3)
